data_7007350
loop_
_publ_author_name
'De La Durantaye, Louise'
'McCormick, Theresa'
'Liu, Xiang-Yang'
'Wang, Suning'

_publ_section_title
;
 Interaction of 2-(2'-pyridyl)benzimidazolyl derivative ligands with
 group 12 metal ions: coordination, structures and luminescence.
;
_journal_issue 48
_journal_name_full 'Dalton transactions (Cambridge, England : 2003)'
_journal_page_first 5675
_journal_page_last 5682
_journal_paper_doi 10.1039/b604047k
_journal_year 2006
_chemical_formula_sum 'C56 H43 Cl4 Hg2 N9'
_chemical_formula_weight 1384.97
_chemical_name_systematic
;
?
;
_space_group_IT_number 2
_symmetry_cell_setting triclinic
_symmetry_space_group_name_Hall '-P 1'
_symmetry_space_group_name_H-M 'P -1'
_atom_sites_solution_hydrogens geom
_atom_sites_solution_primary direct
_atom_sites_solution_secondary difmap
_audit_creation_method SHELXL-97
_cell_angle_alpha 102.163(7)
_cell_angle_beta 113.679(6)
_cell_angle_gamma 103.799(8)
_cell_formula_units_Z 2
_cell_length_a 13.492(6)
_cell_length_b 14.686(5)
_cell_length_c 15.880(6)
_cell_measurement_reflns_used 80
_cell_measurement_temperature 295(2)
_cell_measurement_theta_max 28.31
_cell_measurement_theta_min 1.49
_cell_volume 2627.0(18)
_computing_cell_refinement 'Bruker SMART'
_computing_data_collection 'Bruker SMART'
_computing_data_reduction 'Bruker SHELXTL'
_computing_molecular_graphics 'Bruker SHELXTL'
_computing_publication_material 'Bruker SHELXTL'
_computing_structure_refinement 'SHELXL-97 (Sheldrick, 1997)'
_computing_structure_solution 'SHELXS-97 (Sheldrick, 1990)'
_diffrn_ambient_temperature 295(2)
_diffrn_measured_fraction_theta_full 0.899
_diffrn_measured_fraction_theta_max 0.899
_diffrn_measurement_device_type 'CCD area detector'
_diffrn_measurement_method 'phi and omega scans'
_diffrn_radiation_monochromator graphite
_diffrn_radiation_source 'fine-focus sealed tube'
_diffrn_radiation_type MoK\a
_diffrn_radiation_wavelength 0.71073
_diffrn_reflns_av_R_equivalents 0.0486
_diffrn_reflns_av_sigmaI/netI 0.2501
_diffrn_reflns_limit_h_max 15
_diffrn_reflns_limit_h_min -16
_diffrn_reflns_limit_k_max 16
_diffrn_reflns_limit_k_min -17
_diffrn_reflns_limit_l_max 18
_diffrn_reflns_limit_l_min -18
_diffrn_reflns_number 12062
_diffrn_reflns_theta_full 25.00
_diffrn_reflns_theta_max 25.00
_diffrn_reflns_theta_min 2.35
_exptl_absorpt_coefficient_mu 6.087
_exptl_absorpt_correction_T_max 1.0000
_exptl_absorpt_correction_T_min 0.6570
_exptl_absorpt_correction_type 'Empirical (Bruker SADABS)'
_exptl_crystal_colour colorless
_exptl_crystal_density_diffrn 1.751
_exptl_crystal_density_method 'not measured'
_exptl_crystal_description block
_exptl_crystal_F_000 1340
_exptl_crystal_size_max 0.40
_exptl_crystal_size_mid 0.20
_exptl_crystal_size_min 0.10
_platon_squeeze_details
;

Difference electron density maps revealed the presence of disordered
lattice solvate molecules, which were ultimately modeled through the
use of the SQUEEZE subroutine of the PLATON software suite. PLATON
Reference: P. v.d. Sluis & A.L. Spek. Acta Cryst. (1990), A46, 194.
One solvent accessible void per lattice were found, comprising a
total volume of 879.5 A3 and contributing a total of 208.8 electrons.
Elemental analysis indicates that the crystal contains toluene (C7H8).
The void was thus assigned to 4 disordered toluene molecules, which
contribute 4x50 = 200 electrons, and ocuppy about 600 A3 in space.
The larger volume of the void may be a result of the disorder. The
contributions have been included in all derived crystal quantities
although the precise composition of the lattice solvate is somewhat
speculative.

;
_refine_diff_density_max 1.258
_refine_diff_density_min -0.728
_refine_diff_density_rms 0.125
_refine_ls_extinction_method none
_refine_ls_goodness_of_fit_ref 0.779
_refine_ls_hydrogen_treatment mixed
_refine_ls_matrix_type full
_refine_ls_number_parameters 479
_refine_ls_number_reflns 8301
_refine_ls_number_restraints 0
_refine_ls_restrained_S_all 0.779
_refine_ls_R_factor_all 0.1474
_refine_ls_R_factor_gt 0.0671
_refine_ls_shift/su_max 0.001
_refine_ls_shift/su_mean 0.000
_refine_ls_structure_factor_coef Fsqd
_refine_ls_weighting_details 'calc w=1/[\s^2^(Fo^2^)+(0.0400P)^2^+0.0000P] where P=(Fo^2^+2Fc^2^)/3'
_refine_ls_weighting_scheme calc
_refine_ls_wR_factor_gt 0.1096
_refine_ls_wR_factor_ref 0.1151
_reflns_number_gt 2938
_reflns_number_total 8301
_reflns_threshold_expression >2sigma(I)
_cod_data_source_file b604047k.txt
_cod_data_source_block ldhgsqz
_cod_depositor_comments
;
The following automatic conversions were performed:
'_symmetry_cell_setting' value 'Triclinic' changed to 'triclinic'
according to '/home/saulius/struct/CIF-dictionaries/cif_core.dic'
dictionary named 'cif_core.dic' version 2.4.1 from 2010-06-29.

Automatic conversion script
Id: cif_fix_enum 1527 2010-12-29 10:47:43Z saulius 
;
_cod_original_cell_volume 2627.1(18)
_cod_original_sg_symbol_H-M P-1
_cod_database_code 7007350

loop_
_symmetry_equiv_pos_as_xyz
'x, y, z'
'-x, -y, -z'

loop_
_atom_site_label
_atom_site_type_symbol
_atom_site_fract_x
_atom_site_fract_y
_atom_site_fract_z
_atom_site_U_iso_or_equiv
_atom_site_adp_type
_atom_site_occupancy
_atom_site_symmetry_multiplicity
_atom_site_calc_flag
_atom_site_refinement_flags
_atom_site_disorder_assembly
_atom_site_disorder_group
Hg1 Hg 0.08386(6) 0.19606(4) 0.29285(4) 0.0769(3) Uani 1 1 d . . .
Hg2 Hg 0.25551(5) -0.56545(4) 0.26802(4) 0.0692(3) Uani 1 1 d . . .
Cl1 Cl 0.3034(3) -0.6562(3) 0.1615(3) 0.0865(13) Uani 1 1 d . . .
Cl2 Cl 0.2489(4) -0.5718(3) 0.4121(3) 0.0890(14) Uani 1 1 d . . .
Cl3 Cl -0.0049(4) 0.2572(3) 0.1681(3) 0.0942(14) Uani 1 1 d . . .
Cl4 Cl 0.0846(3) 0.1820(3) 0.4354(3) 0.0976(15) Uani 1 1 d . . .
N1 N 0.4190(11) -0.4148(7) 0.3147(8) 0.065(4) Uani 1 1 d . . .
N4 N 0.2312(10) 0.1496(8) 0.2732(7) 0.051(3) Uani 1 1 d . . .
N5 N 0.2938(10) 0.0378(8) 0.2167(7) 0.048(3) Uani 1 1 d . . .
N6 N 0.0074(13) 0.0217(8) 0.1742(9) 0.068(4) Uani 1 1 d . . .
N7 N 0.4401(12) -0.1510(9) 0.0398(9) 0.049(3) Uani 1 1 d . . .
N8 N 0.5784(11) -0.1159(10) 0.0020(12) 0.067(4) Uani 1 1 d . . .
C1 C 0.5293(16) -0.4006(13) 0.3669(11) 0.086(6) Uani 1 1 d . . .
H1A H 0.5476 -0.4512 0.3890 0.103 Uiso 1 1 calc R . .
C2 C 0.6200(15) -0.3141(14) 0.3908(11) 0.090(6) Uani 1 1 d . . .
H2A H 0.6966 -0.3101 0.4220 0.108 Uiso 1 1 calc R . .
C3 C 0.5953(13) -0.2383(13) 0.3686(12) 0.119(8) Uani 1 1 d . . .
H3A H 0.6539 -0.1775 0.3886 0.143 Uiso 1 1 calc R . .
C4 C 0.4797(14) -0.2513(11) 0.3144(10) 0.070(5) Uani 1 1 d . . .
H4A H 0.4611 -0.1980 0.2986 0.084 Uiso 1 1 calc R . .
C5 C 0.3907(12) -0.3416(11) 0.2831(9) 0.050(4) Uani 1 1 d . . .
C6 C 0.2682(7) -0.3625(6) 0.2268(6) 0.060(4) Uani 1 1 d G . .
N3 N 0.1884(8) -0.4430(6) 0.2206(6) 0.039(3) Uani 1 1 d G . .
C7 C 0.0821(8) -0.4425(6) 0.1653(7) 0.053(4) Uani 1 1 d G . .
C12 C 0.0962(8) -0.3617(7) 0.1374(7) 0.060(5) Uani 1 1 d G . .
N2 N 0.2112(9) -0.3122(5) 0.1754(6) 0.047(3) Uani 1 1 d G . .
C8 C -0.0254(13) -0.5064(10) 0.1354(11) 0.072(5) Uani 1 1 d . . .
H8A H -0.0360 -0.5638 0.1520 0.087 Uiso 1 1 calc R . .
C9 C -0.1178(13) -0.4849(11) 0.0805(10) 0.083(5) Uani 1 1 d . . .
H9A H -0.1919 -0.5254 0.0644 0.100 Uiso 1 1 calc R . .
C10 C -0.1053(14) -0.4030(13) 0.0467(11) 0.097(6) Uani 1 1 d . . .
H10A H -0.1697 -0.3936 0.0035 0.117 Uiso 1 1 calc R . .
C11 C 0.0058(16) -0.3376(12) 0.0802(11) 0.095(6) Uani 1 1 d . . .
H11A H 0.0189 -0.2798 0.0647 0.114 Uiso 1 1 calc R . .
C13 C -0.1038(14) -0.0343(12) 0.1162(12) 0.073(5) Uani 1 1 d . . .
H13A H -0.1558 -0.0189 0.1359 0.088 Uiso 1 1 calc R . .
C14 C -0.1473(15) -0.1074(12) 0.0361(13) 0.077(6) Uani 1 1 d . . .
H14A H -0.2269 -0.1430 0.0000 0.092 Uiso 1 1 calc R . .
C15 C -0.0729(18) -0.1309(11) 0.0058(10) 0.075(6) Uani 1 1 d . . .
H15A H -0.1000 -0.1838 -0.0515 0.090 Uiso 1 1 calc R . .
C16 C 0.0446(13) -0.0741(10) 0.0624(11) 0.044(4) Uani 1 1 d . . .
H16A H 0.0982 -0.0835 0.0420 0.053 Uiso 1 1 calc R . .
C17 C 0.0760(12) -0.0065(10) 0.1460(11) 0.041(4) Uani 1 1 d . . .
C18 C 0.1981(15) 0.0585(10) 0.2107(10) 0.050(4) Uani 1 1 d . . .
C19 C 0.3560(12) 0.1932(11) 0.3283(11) 0.059(5) Uani 1 1 d . . .
C20 C 0.4261(16) 0.2813(11) 0.3928(11) 0.070(5) Uani 1 1 d . . .
H20A H 0.3983 0.3286 0.4141 0.084 Uiso 1 1 calc R . .
C21 C 0.5423(16) 0.3010(11) 0.4279(10) 0.076(5) Uani 1 1 d . . .
H21A H 0.5965 0.3622 0.4750 0.091 Uiso 1 1 calc R . .
C22 C 0.5771(13) 0.2288(13) 0.3925(11) 0.077(5) Uani 1 1 d . . .
H22A H 0.6568 0.2443 0.4195 0.092 Uiso 1 1 calc R . .
C23 C 0.5108(13) 0.1385(11) 0.3237(10) 0.064(4) Uani 1 1 d . . .
H23A H 0.5411 0.0930 0.3032 0.076 Uiso 1 1 calc R . .
C24 C 0.3902(13) 0.1186(11) 0.2850(10) 0.051(4) Uani 1 1 d . . .
N9 N 0.6281(9) -0.0439(7) 0.2402(11) 0.072(4) Uani 1 1 d G . .
C25 C 0.7040(12) 0.0197(11) 0.3328(9) 0.110(7) Uani 1 1 d G . .
H25A H 0.7046 0.0021 0.3859 0.132 Uiso 1 1 calc R . .
C26 C 0.7791(9) 0.1088(10) 0.3479(7) 0.087(6) Uani 1 1 d G . .
H26A H 0.8312 0.1524 0.4114 0.104 Uiso 1 1 calc R . .
C27 C 0.7782(8) 0.1345(6) 0.2705(11) 0.079(5) Uani 1 1 d G . .
H27A H 0.8297 0.1956 0.2809 0.094 Uiso 1 1 calc R . .
C28 C 0.7022(9) 0.0709(8) 0.1780(9) 0.062(4) Uani 1 1 d G . .
H28A H 0.7016 0.0885 0.1249 0.075 Uiso 1 1 calc R . .
C29 C 0.6272(7) -0.0183(7) 0.1628(8) 0.054(4) Uani 1 1 d G . .
C30 C 0.5490(15) -0.0904(11) 0.0691(14) 0.060(5) Uani 1 1 d . . .
C31 C 0.2900(13) -0.2973(13) -0.1142(14) 0.070(5) Uani 1 1 d . . .
H31A H 0.2312 -0.3111 -0.0970 0.084 Uiso 1 1 calc R . .
C32 C 0.2754(17) -0.3515(14) -0.2027(15) 0.094(6) Uani 1 1 d . . .
H32A H 0.2053 -0.4032 -0.2474 0.113 Uiso 1 1 calc R . .
C33 C 0.366(2) -0.3292(15) -0.2257(13) 0.091(6) Uani 1 1 d . . .
H33A H 0.3537 -0.3668 -0.2864 0.109 Uiso 1 1 calc R . .
C34 C 0.4711(19) -0.2553(15) -0.1640(15) 0.080(5) Uani 1 1 d . . .
H34A H 0.5312 -0.2438 -0.1798 0.096 Uiso 1 1 calc R . .
C35 C 0.4837(16) -0.1987(13) -0.0770(14) 0.057(4) Uani 1 1 d . . .
C36 C 0.3942(16) -0.2224(11) -0.0527(12) 0.054(4) Uani 1 1 d . . .
C37 C 0.2637(7) -0.2254(6) 0.1593(6) 0.047(4) Uani 1 1 d G . .
C38 C 0.2502(7) -0.1364(7) 0.1937(6) 0.054(4) Uiso 1 1 d G . .
H38A H 0.2090 -0.1330 0.2284 0.065 Uiso 1 1 calc R . .
C39 C 0.2983(7) -0.0523(6) 0.1760(6) 0.046(4) Uani 1 1 d G . .
C40 C 0.3599(7) -0.0573(6) 0.1240(6) 0.050(4) Uani 1 1 d G . .
H40A H 0.3921 -0.0011 0.1122 0.061 Uiso 1 1 calc R . .
C41 C 0.3734(7) -0.1463(7) 0.0896(6) 0.051(4) Uani 1 1 d G . .
C42 C 0.3253(7) -0.2304(6) 0.1073(6) 0.037(3) Uani 1 1 d G . .
H42A H 0.3343 -0.2899 0.0843 0.044 Uiso 1 1 calc R . .

loop_
_atom_site_aniso_label
_atom_site_aniso_U_11
_atom_site_aniso_U_22
_atom_site_aniso_U_33
_atom_site_aniso_U_23
_atom_site_aniso_U_13
_atom_site_aniso_U_12
Hg1 0.0877(6) 0.0677(5) 0.0824(5) 0.0244(4) 0.0424(5) 0.0375(4)
Hg2 0.0652(5) 0.0549(4) 0.0794(5) 0.0282(4) 0.0261(4) 0.0188(4)
Cl1 0.070(3) 0.093(3) 0.075(3) 0.013(2) 0.021(2) 0.034(2)
Cl2 0.110(4) 0.077(3) 0.077(3) 0.030(2) 0.042(3) 0.030(3)
Cl3 0.103(4) 0.093(3) 0.111(3) 0.045(3) 0.055(3) 0.059(3)
Cl4 0.063(3) 0.117(4) 0.081(3) 0.027(3) 0.024(3) 0.004(3)
N1 0.059(10) 0.050(7) 0.083(9) 0.042(7) 0.025(8) 0.013(7)
N4 0.075(10) 0.037(7) 0.035(7) 0.016(6) 0.018(7) 0.024(7)
N5 0.049(9) 0.034(7) 0.055(8) 0.008(6) 0.020(7) 0.018(7)
N6 0.052(10) 0.053(8) 0.075(10) -0.001(7) 0.020(9) 0.018(8)
N7 0.047(10) 0.063(8) 0.061(9) 0.024(7) 0.045(8) 0.025(8)
N8 0.054(10) 0.073(10) 0.093(11) 0.039(9) 0.046(10) 0.024(9)
C1 0.055(12) 0.091(13) 0.101(14) 0.046(11) 0.014(11) 0.038(11)
C2 0.065(14) 0.098(14) 0.087(13) 0.042(12) 0.012(10) 0.031(13)
C3 0.035(12) 0.087(14) 0.124(16) 0.029(12) -0.037(11) -0.019(10)
C4 0.056(12) 0.063(11) 0.087(12) 0.041(9) 0.016(10) 0.033(10)
C5 0.042(11) 0.063(10) 0.053(10) 0.030(8) 0.026(8) 0.015(9)
C6 0.048(12) 0.069(11) 0.090(12) 0.043(9) 0.048(10) 0.023(10)
N3 0.014(6) 0.041(6) 0.056(7) 0.013(5) 0.013(6) 0.010(5)
C7 0.061(12) 0.037(8) 0.080(11) 0.047(8) 0.037(10) 0.021(8)
C12 0.006(9) 0.056(9) 0.081(11) 0.028(9) -0.007(8) -0.008(8)
N2 0.057(9) 0.026(6) 0.069(8) 0.027(6) 0.032(7) 0.021(6)
C8 0.047(11) 0.068(10) 0.118(14) 0.057(10) 0.044(10) 0.019(9)
C9 0.048(12) 0.074(12) 0.086(13) 0.029(10) 0.006(10) -0.001(9)
C10 0.048(12) 0.099(14) 0.114(14) 0.062(12) 0.010(11) 0.007(11)
C11 0.090(15) 0.082(12) 0.119(15) 0.064(11) 0.042(12) 0.028(12)
C13 0.050(12) 0.055(10) 0.080(13) 0.003(10) 0.008(10) 0.020(9)
C14 0.067(14) 0.039(10) 0.112(16) -0.005(10) 0.049(12) 0.013(10)
C15 0.118(18) 0.065(12) 0.031(10) 0.011(9) 0.020(12) 0.048(13)
C16 0.033(11) 0.047(9) 0.053(11) 0.017(8) 0.019(9) 0.017(8)
C17 0.022(10) 0.031(8) 0.041(10) -0.004(8) 0.002(8) 0.003(8)
C18 0.094(14) 0.051(10) 0.062(11) 0.044(9) 0.060(11) 0.058(11)
C19 0.017(10) 0.043(9) 0.096(13) 0.038(9) 0.014(10) -0.011(8)
C20 0.075(14) 0.046(10) 0.075(12) 0.001(9) 0.035(11) 0.015(10)
C21 0.077(15) 0.047(11) 0.050(11) -0.014(8) 0.010(11) -0.003(10)
C22 0.050(12) 0.077(12) 0.046(11) 0.007(10) -0.005(9) -0.009(11)
C23 0.039(11) 0.083(12) 0.043(10) 0.004(9) 0.005(8) 0.021(9)
C24 0.044(12) 0.043(9) 0.060(11) 0.016(8) 0.022(9) 0.014(9)
N9 0.067(10) 0.106(11) 0.077(10) 0.058(9) 0.051(9) 0.030(9)
C25 0.048(13) 0.150(18) 0.095(17) 0.067(14) 0.012(12) -0.009(12)
C26 0.055(13) 0.139(18) 0.075(13) 0.052(12) 0.033(10) 0.031(13)
C27 0.037(11) 0.048(10) 0.105(14) -0.004(11) 0.020(11) -0.009(8)
C28 0.028(9) 0.057(9) 0.114(14) 0.042(10) 0.036(10) 0.020(8)
C29 0.009(9) 0.049(10) 0.083(13) -0.001(10) 0.014(9) 0.012(8)
C30 0.034(12) 0.051(10) 0.137(18) 0.052(12) 0.067(13) 0.020(9)
C31 0.036(12) 0.072(12) 0.091(14) 0.034(11) 0.032(12) -0.004(10)
C32 0.068(15) 0.109(16) 0.094(17) 0.021(13) 0.046(14) 0.011(12)
C33 0.099(18) 0.102(16) 0.085(15) 0.042(13) 0.045(15) 0.047(15)
C34 0.104(19) 0.096(14) 0.089(15) 0.038(12) 0.083(14) 0.046(14)
C35 0.058(14) 0.080(13) 0.083(15) 0.060(12) 0.059(13) 0.032(11)
C36 0.075(14) 0.048(10) 0.059(13) 0.033(10) 0.039(12) 0.029(10)
C37 0.032(9) 0.060(10) 0.053(9) 0.023(8) 0.017(7) 0.025(8)
C39 0.020(9) 0.055(9) 0.042(9) 0.020(8) -0.001(7) 0.001(7)
C40 0.047(11) 0.066(11) 0.054(10) 0.049(8) 0.020(8) 0.028(8)
C41 0.024(9) 0.041(9) 0.071(11) 0.029(8) 0.012(8) -0.004(7)
C42 0.031(9) 0.040(8) 0.049(9) 0.016(7) 0.026(7) 0.016(7)

loop_
_atom_type_symbol
_atom_type_description
_atom_type_scat_dispersion_real
_atom_type_scat_dispersion_imag
_atom_type_scat_source
C C 0.0033 0.0016 'International Tables Vol C Tables 4.2.6.8 and 6.1.1.4'
H H 0.0000 0.0000 'International Tables Vol C Tables 4.2.6.8 and 6.1.1.4'
N N 0.0061 0.0033 'International Tables Vol C Tables 4.2.6.8 and 6.1.1.4'
Cl Cl 0.1484 0.1585 'International Tables Vol C Tables 4.2.6.8 and 6.1.1.4'
Hg Hg -2.3894 9.2266 'International Tables Vol C Tables 4.2.6.8 and 6.1.1.4'

loop_
_geom_angle_atom_site_label_1
_geom_angle_atom_site_label_2
_geom_angle_atom_site_label_3
_geom_angle
_geom_angle_site_symmetry_1
_geom_angle_site_symmetry_3
_geom_angle_publ_flag
Cl4 Hg1 Cl3 139.98(16) . . ?
Cl4 Hg1 N4 110.8(2) . . ?
Cl3 Hg1 N4 108.8(2) . . ?
Cl4 Hg1 N6 107.1(3) . . ?
Cl3 Hg1 N6 92.7(3) . . ?
N4 Hg1 N6 67.5(4) . . ?
Cl1 Hg2 N3 114.7(2) . . ?
Cl1 Hg2 Cl2 135.16(14) . . ?
N3 Hg2 Cl2 110.0(2) . . ?
Cl1 Hg2 N1 91.2(3) . . ?
N3 Hg2 N1 69.8(4) . . ?
Cl2 Hg2 N1 106.8(3) . . ?
C1 N1 C5 118.9(12) . . ?
C1 N1 Hg2 125.5(10) . . ?
C5 N1 Hg2 115.6(10) . . ?
C18 N4 C19 110.2(13) . . ?
C18 N4 Hg1 116.5(10) . . ?
C19 N4 Hg1 132.3(10) . . ?
C24 N5 C18 108.2(12) . . ?
C24 N5 C39 123.1(12) . . ?
C18 N5 C39 127.8(12) . . ?
C17 N6 C13 113.7(13) . . ?
C17 N6 Hg1 118.0(11) . . ?
C13 N6 Hg1 125.4(12) . . ?
C30 N7 C36 110.7(14) . . ?
C30 N7 C41 127.9(14) . . ?
C36 N7 C41 121.3(14) . . ?
C30 N8 C35 108.0(15) . . ?
N1 C1 C2 123.8(14) . . ?
C3 C2 C1 118.7(16) . . ?
C2 C3 C4 118.2(15) . . ?
C3 C4 C5 122.0(13) . . ?
N1 C5 C4 117.8(12) . . ?
N1 C5 C6 115.7(12) . . ?
C4 C5 C6 126.2(12) . . ?
N2 C6 N3 108.0 . . ?
N2 C6 C5 131.0(9) . . ?
N3 C6 C5 121.0(9) . . ?
C7 N3 C6 108.0 . . ?
C7 N3 Hg2 133.7(5) . . ?
C6 N3 Hg2 116.1(5) . . ?
C8 C7 C12 120.2(9) . . ?
C8 C7 N3 131.7(9) . . ?
C12 C7 N3 108.0 . . ?
C7 C12 N2 108.0 . . ?
C7 C12 C11 123.8(10) . . ?
N2 C12 C11 128.2(10) . . ?
C6 N2 C12 108.0 . . ?
C6 N2 C37 125.7(8) . . ?
C12 N2 C37 126.2(8) . . ?
C7 C8 C9 118.3(12) . . ?
C8 C9 C10 122.3(15) . . ?
C11 C10 C9 117.9(14) . . ?
C12 C11 C10 117.1(13) . . ?
C14 C13 N6 127.1(17) . . ?
C13 C14 C15 117.4(17) . . ?
C14 C15 C16 118.4(15) . . ?
C17 C16 C15 116.6(14) . . ?
N6 C17 C16 126.1(13) . . ?
N6 C17 C18 112.1(15) . . ?
C16 C17 C18 120.9(16) . . ?
N4 C18 N5 109.6(14) . . ?
N4 C18 C17 123.4(14) . . ?
N5 C18 C17 127.1(14) . . ?
C20 C19 C24 125.5(15) . . ?
C20 C19 N4 131.7(17) . . ?
C24 C19 N4 102.3(12) . . ?
C19 C20 C21 116.9(15) . . ?
C22 C21 C20 118.5(14) . . ?
C23 C22 C21 128.1(16) . . ?
C22 C23 C24 113.7(14) . . ?
N5 C24 C23 133.4(15) . . ?
N5 C24 C19 109.6(13) . . ?
C23 C24 C19 116.9(13) . . ?
C29 N9 C25 120.0 . . ?
N9 C25 C26 120.0 . . ?
C27 C26 C25 120.0 . . ?
C28 C27 C26 120.0 . . ?
C27 C28 C29 120.0 . . ?
N9 C29 C28 120.0 . . ?
N9 C29 C30 116.4(11) . . ?
C28 C29 C30 123.5(12) . . ?
N8 C30 N7 109.8(16) . . ?
N8 C30 C29 123.2(17) . . ?
N7 C30 C29 126.5(17) . . ?
C36 C31 C32 117.0(16) . . ?
C31 C32 C33 120.0(18) . . ?
C34 C33 C32 123.4(19) . . ?
C33 C34 C35 116.4(18) . . ?
C34 C35 C36 120.3(18) . . ?
C34 C35 N8 131.5(19) . . ?
C36 C35 N8 108.2(16) . . ?
C31 C36 N7 134(2) . . ?
C31 C36 C35 122.9(17) . . ?
N7 C36 C35 103.2(16) . . ?
C38 C37 C42 120.0 . . ?
C38 C37 N2 119.6(7) . . ?
C42 C37 N2 120.3(7) . . ?
C37 C38 C39 120.0 . . ?
N5 C39 C38 120.3(8) . . ?
N5 C39 C40 119.5(9) . . ?
C38 C39 C40 120.0 . . ?
C41 C40 C39 120.0 . . ?
C42 C41 C40 120.0 . . ?
C42 C41 N7 119.6(8) . . ?
C40 C41 N7 120.4(8) . . ?
C37 C42 C41 120.0 . . ?

loop_
_geom_bond_atom_site_label_1
_geom_bond_atom_site_label_2
_geom_bond_distance
_geom_bond_site_symmetry_2
_geom_bond_publ_flag
Hg1 Cl4 2.312(4) . ?
Hg1 Cl3 2.350(4) . ?
Hg1 N4 2.360(11) . ?
Hg1 N6 2.514(11) . ?
Hg2 Cl1 2.323(4) . ?
Hg2 N3 2.328(7) . ?
Hg2 Cl2 2.345(4) . ?
Hg2 N1 2.445(11) . ?
N1 C1 1.317(16) . ?
N1 C5 1.351(14) . ?
N4 C18 1.332(14) . ?
N4 C19 1.441(14) . ?
N5 C24 1.365(14) . ?
N5 C18 1.368(15) . ?
N5 C39 1.372(11) . ?
N6 C17 1.290(15) . ?
N6 C13 1.326(16) . ?
N7 C30 1.348(16) . ?
N7 C36 1.397(15) . ?
N7 C41 1.421(12) . ?
N8 C30 1.295(16) . ?
N8 C35 1.419(18) . ?
C1 C2 1.391(18) . ?
C2 C3 1.313(18) . ?
C3 C4 1.386(17) . ?
C4 C5 1.389(16) . ?
C5 C6 1.442(14) . ?
C6 N2 1.350(5) . ?
C6 N3 1.350(5) . ?
N3 C7 1.350(5) . ?
C7 C8 1.350(14) . ?
C7 C12 1.350(5) . ?
C12 N2 1.350(5) . ?
C12 C11 1.374(16) . ?
N2 C37 1.430(9) . ?
C8 C9 1.358(16) . ?
C9 C10 1.418(17) . ?
C10 C11 1.382(18) . ?
C13 C14 1.281(17) . ?
C14 C15 1.357(19) . ?
C15 C16 1.387(18) . ?
C16 C17 1.311(15) . ?
C17 C18 1.469(18) . ?
C19 C20 1.303(17) . ?
C19 C24 1.436(18) . ?
C20 C21 1.367(18) . ?
C21 C22 1.363(19) . ?
C22 C23 1.339(17) . ?
C23 C24 1.416(17) . ?
N9 C29 1.355(5) . ?
N9 C25 1.355(5) . ?
C25 C26 1.356(5) . ?
C26 C27 1.355(5) . ?
C27 C28 1.355(5) . ?
C28 C29 1.355(5) . ?
C29 C30 1.411(18) . ?
C31 C36 1.360(18) . ?
C31 C32 1.371(19) . ?
C32 C33 1.40(2) . ?
C33 C34 1.36(2) . ?
C34 C35 1.373(19) . ?
C35 C36 1.400(18) . ?
C37 C38 1.390(5) . ?
C37 C42 1.391(5) . ?
C38 C39 1.391(5) . ?
C39 C40 1.391(5) . ?
C40 C41 1.391(5) . ?
C41 C42 1.391(5) . ?

loop_
_platon_squeeze_void_nr
_platon_squeeze_void_average_x
_platon_squeeze_void_average_y
_platon_squeeze_void_average_z
_platon_squeeze_void_volume
_platon_squeeze_void_count_electrons
1 -0.017 -0.026 0.481 879.5 208.8
